data_4082455
loop_
_publ_author_name
'Grabulosa, Arnald'
'Doran, S\'ean'
'Brandariz, Guillem'
'Muller, Guillermo'
'Benet-Buchholz, Jordi'
'Riera, Antoni'
'Verdaguer, Xavier'

_publ_section_title
;
 Nickel(II) and Palladium(II) Complexes of the Small-Bite-Angle
 P-Stereogenic Diphosphine Ligand MaxPHOS and Its Monosulfide
;
_journal_issue 3
_journal_name_full Organometallics
_journal_page_first 692
_journal_paper_doi 10.1021/om400952y
_journal_volume 33
_journal_year 2014
_chemical_absolute_configuration ad
_chemical_formula_sum 'C18 H38 B F4 N Ni O2 P2'
_chemical_formula_weight 507.95
_chemical_name_systematic
; 
 ? 
;
_space_group_IT_number 19
_symmetry_cell_setting orthorhombic
_symmetry_space_group_name_Hall 'P 2ac 2ab'
_symmetry_space_group_name_H-M 'P 21 21 21'
_atom_sites_solution_hydrogens geom
_atom_sites_solution_primary direct
_atom_sites_solution_secondary difmap
_audit_creation_method SHELXL-97
_cell_angle_alpha 90.00
_cell_angle_beta 90.00
_cell_angle_gamma 90.00
_cell_formula_units_Z 4
_cell_length_a 8.0502(4)
_cell_length_b 15.2648(7)
_cell_length_c 20.1562(10)
_cell_measurement_reflns_used 7225
_cell_measurement_temperature 100(2)
_cell_measurement_theta_max 31.03
_cell_measurement_theta_min 2.42
_cell_volume 2476.9(2)
_computing_cell_refinement 'Bruker APEX2 v2011.4-0'
_computing_data_collection 'Bruker APEX2 v2011.4-0'
_computing_data_reduction 'Bruker SAINT V7.60A'
_computing_molecular_graphics 'Bruker SHELXTL'
_computing_publication_material 'Bruker SHELXTL'
_computing_structure_refinement 'SHELXS-97 (Sheldrick, 2008)'
_computing_structure_solution Sir2011
_diffrn_ambient_temperature 100(2)
_diffrn_detector_area_resol_mean 512
_diffrn_detector_type '4K CCD area detector APEX II'
_diffrn_measured_fraction_theta_full 0.998
_diffrn_measured_fraction_theta_max 0.912
_diffrn_measurement_device_type 'APEX DUO Kappa 4-axis goniometer'
_diffrn_measurement_method
;
 Fullsphere data collection, phi and omega scans
;
_diffrn_measurement_specimen_support 'magnetic support whith MicroMount'
_diffrn_radiation_monochromator 'Quazar MX Multilayer Optics'
_diffrn_radiation_type MoK\a
_diffrn_radiation_wavelength 0.71073
_diffrn_reflns_av_R_equivalents 0.0370
_diffrn_reflns_av_sigmaI/netI 0.0461
_diffrn_reflns_limit_h_max 11
_diffrn_reflns_limit_h_min -10
_diffrn_reflns_limit_k_max 22
_diffrn_reflns_limit_k_min -22
_diffrn_reflns_limit_l_max 28
_diffrn_reflns_limit_l_min -28
_diffrn_reflns_number 23192
_diffrn_reflns_theta_full 25.00
_diffrn_reflns_theta_max 32.53
_diffrn_reflns_theta_min 2.02
_diffrn_source 'Micorfocus source E025 IuS'
_diffrn_source_current 0.6
_diffrn_source_power 50
_diffrn_source_size '0.2 mm x 0.2 mm fine focus'
_diffrn_source_type 'Bruker APEX DUO'
_exptl_absorpt_coefficient_mu 0.956
_exptl_absorpt_correction_T_max 0.9105
_exptl_absorpt_correction_T_min 0.7625
_exptl_absorpt_correction_type empirical
_exptl_absorpt_process_details
; 
 SADABS Version 2008/1 Bruker-Nonius
 Blessing, Acta Cryst. (1995) A51 33-38
;
_exptl_crystal_colour yellow
_exptl_crystal_density_diffrn 1.362
_exptl_crystal_density_method 'not measured'
_exptl_crystal_description needle
_exptl_crystal_F_000 1072
_exptl_crystal_size_max 0.30
_exptl_crystal_size_mid 0.15
_exptl_crystal_size_min 0.10
_refine_diff_density_max 0.444
_refine_diff_density_min -0.413
_refine_diff_density_rms 0.151
_refine_ls_abs_structure_details 'Flack H D (1983), Acta Cryst. A39, 876-881'
_refine_ls_abs_structure_Flack -0.001(8)
_refine_ls_extinction_method none
_refine_ls_goodness_of_fit_ref 1.053
_refine_ls_hydrogen_treatment noref
_refine_ls_matrix_type full
_refine_ls_number_parameters 322
_refine_ls_number_reflns 7856
_refine_ls_number_restraints 79
_refine_ls_restrained_S_all 1.058
_refine_ls_R_factor_all 0.0394
_refine_ls_R_factor_gt 0.0324
_refine_ls_shift/su_max 0.002
_refine_ls_shift/su_mean 0.000
_refine_ls_structure_factor_coef Fsqd
_refine_ls_weighting_details 'calc w=1/[\s^2^(Fo^2^)+(0.0419P)^2^+0.0000P] where P=(Fo^2^+2Fc^2^)/3'
_refine_ls_weighting_scheme calc
_refine_ls_wR_factor_gt 0.0713
_refine_ls_wR_factor_ref 0.0808
_reflns_number_gt 7121
_reflns_number_total 7856
_reflns_threshold_expression >2sigma(I)
_cod_data_source_file om400952y_si_002.cif
_cod_data_source_block Ni1
_cod_depositor_comments
;
The following automatic conversions were performed:
'_diffrn_measurement_specimen_suppport' tag replaced with
'_diffrn_measurement_specimen_support'.

Automatic conversion script
Id: cif_correct_tags 1440 2010-10-19 06:21:57Z saulius 

The following automatic conversions were performed:

'_symmetry_cell_setting' value 'Orthorhombic' changed to
'orthorhombic' according to
/usr/data/users/saulius/automatic-downloads/current/ACS/lib/dictionaries/cif_core.dic
dictionary named 'cif_core.dic' version 2.4.2 from 2011-04-26.

Automatic conversion script
Id: cif_fix_values 2281 2013-09-26 08:29:07Z andrius 
;
_cod_original_sg_symbol_H-M P2(1)2(1)2(1)
_cod_database_code 4082455

loop_
_symmetry_equiv_pos_as_xyz
'x, y, z'
'-x+1/2, -y, z+1/2'
'-x, y+1/2, -z+1/2'
'x+1/2, -y+1/2, -z'

loop_
_atom_site_label
_atom_site_type_symbol
_atom_site_fract_x
_atom_site_fract_y
_atom_site_fract_z
_atom_site_U_iso_or_equiv
_atom_site_adp_type
_atom_site_occupancy
_atom_site_symmetry_multiplicity
_atom_site_calc_flag
_atom_site_refinement_flags
_atom_site_disorder_assembly
_atom_site_disorder_group
Ni1 Ni 0.54106(3) 0.534664(14) 0.949520(11) 0.01449(6) Uani 1 1 d . . .
P1 P 0.60228(6) 0.47834(3) 0.85419(2) 0.01304(9) Uani 1 1 d . . .
P2 P 0.72160(7) 0.43360(3) 0.96803(2) 0.01385(10) Uani 1 1 d . . .
N1 N 0.7544(2) 0.41528(9) 0.88667(7) 0.0140(3) Uani 1 1 d D . .
H1N H 0.806(3) 0.3720(10) 0.8669(10) 0.017 Uiso 1 1 d D . .
O1 O 0.4134(2) 0.62557(8) 0.91472(7) 0.0224(3) Uani 1 1 d . . .
O2 O 0.49695(18) 0.56078(8) 1.03845(6) 0.0200(3) Uani 1 1 d . . .
C1 C 0.2604(4) 0.75543(14) 0.90866(14) 0.0394(6) Uani 1 1 d . . .
H1A H 0.3429 0.7827 0.8795 0.059 Uiso 1 1 calc R . .
H1B H 0.2136 0.7999 0.9383 0.059 Uiso 1 1 calc R . .
H1C H 0.1715 0.7297 0.8818 0.059 Uiso 1 1 calc R . .
C2 C 0.3421(3) 0.68507(12) 0.94910(12) 0.0236(4) Uani 1 1 d . . .
C3 C 0.3328(3) 0.68645(12) 1.01792(10) 0.0230(4) Uani 1 1 d . . .
H3 H 0.2744 0.7333 1.0383 0.028 Uiso 1 1 calc R . .
C4 C 0.4041(3) 0.62326(12) 1.05863(10) 0.0215(4) Uani 1 1 d . . .
C5 C 0.3763(3) 0.62420(15) 1.13244(11) 0.0322(5) Uani 1 1 d . . .
H5A H 0.3376 0.5664 1.1469 0.048 Uiso 1 1 calc R . .
H5B H 0.2924 0.6684 1.1435 0.048 Uiso 1 1 calc R . .
H5C H 0.4807 0.6384 1.1550 0.048 Uiso 1 1 calc R . .
C6 C 0.4371(3) 0.40517(11) 0.81977(10) 0.0182(4) Uani 1 1 d . . .
C7 C 0.2756(3) 0.45736(14) 0.81045(11) 0.0279(5) Uani 1 1 d . . .
H7A H 0.2897 0.4995 0.7742 0.042 Uiso 1 1 calc R . .
H7B H 0.2494 0.4888 0.8515 0.042 Uiso 1 1 calc R . .
H7C H 0.1848 0.4171 0.7997 0.042 Uiso 1 1 calc R . .
C8 C 0.4047(3) 0.33347(13) 0.87213(10) 0.0245(4) Uani 1 1 d . . .
H8A H 0.3138 0.2956 0.8571 0.037 Uiso 1 1 calc R . .
H8B H 0.3743 0.3609 0.9144 0.037 Uiso 1 1 calc R . .
H8C H 0.5055 0.2983 0.8782 0.037 Uiso 1 1 calc R . .
C9 C 0.4890(3) 0.35980(12) 0.75524(10) 0.0218(4) Uani 1 1 d . . .
H9A H 0.4062 0.3154 0.7434 0.033 Uiso 1 1 calc R . .
H9B H 0.5973 0.3317 0.7614 0.033 Uiso 1 1 calc R . .
H9C H 0.4967 0.4033 0.7196 0.033 Uiso 1 1 calc R . .
C10 C 0.6954(3) 0.55133(11) 0.79033(9) 0.0178(4) Uani 1 1 d . . .
C11 C 0.8163(3) 0.50008(12) 0.74634(10) 0.0206(4) Uani 1 1 d . . .
H11A H 0.7543 0.4577 0.7195 0.031 Uiso 1 1 calc R . .
H11B H 0.8965 0.4690 0.7743 0.031 Uiso 1 1 calc R . .
H11C H 0.8753 0.5408 0.7171 0.031 Uiso 1 1 calc R . .
C12 C 0.7916(3) 0.62350(13) 0.82709(10) 0.0302(5) Uani 1 1 d . . .
H12A H 0.8799 0.5969 0.8538 0.045 Uiso 1 1 calc R . .
H12B H 0.7155 0.6558 0.8561 0.045 Uiso 1 1 calc R . .
H12C H 0.8407 0.6639 0.7948 0.045 Uiso 1 1 calc R . .
C13 C 0.5584(3) 0.59563(12) 0.74939(10) 0.0227(4) Uani 1 1 d . . .
H13A H 0.6081 0.6397 0.7201 0.034 Uiso 1 1 calc R . .
H13B H 0.4790 0.6240 0.7793 0.034 Uiso 1 1 calc R . .
H13C H 0.5008 0.5515 0.7226 0.034 Uiso 1 1 calc R . .
C14 C 0.6594(3) 0.33371(12) 1.00890(10) 0.0246(5) Uani 1 1 d . . .
H14A H 0.5407 0.3236 1.0014 0.037 Uiso 1 1 calc R . .
H14B H 0.6805 0.3388 1.0566 0.037 Uiso 1 1 calc R . .
H14C H 0.7232 0.2845 0.9909 0.037 Uiso 1 1 calc R . .
C15 C 0.9189(3) 0.46412(13) 1.00844(9) 0.0201(4) Uani 1 1 d . . .
C16 C 0.9936(3) 0.54325(15) 0.97363(11) 0.0316(5) Uani 1 1 d . . .
H16A H 0.9146 0.5921 0.9751 0.047 Uiso 1 1 calc R . .
H16B H 1.0176 0.5284 0.9273 0.047 Uiso 1 1 calc R . .
H16C H 1.0967 0.5603 0.9960 0.047 Uiso 1 1 calc R . .
C17 C 0.8807(3) 0.48704(14) 1.08090(10) 0.0281(5) Uani 1 1 d . . .
H17A H 0.8366 0.4353 1.1036 0.042 Uiso 1 1 calc R . .
H17B H 0.7983 0.5342 1.0824 0.042 Uiso 1 1 calc R . .
H17C H 0.9828 0.5063 1.1030 0.042 Uiso 1 1 calc R . .
C18 C 1.0398(3) 0.38647(15) 1.00526(12) 0.0338(5) Uani 1 1 d . . .
H18A H 1.1458 0.4032 1.0255 0.051 Uiso 1 1 calc R . .
H18B H 1.0581 0.3700 0.9588 0.051 Uiso 1 1 calc R . .
H18C H 0.9925 0.3366 1.0294 0.051 Uiso 1 1 calc R . .
B1 B 0.9128(11) 0.2056(5) 0.8295(4) 0.0337(18) Uani 0.50 1 d PDU A 1
F1 F 0.8765(12) 0.2767(4) 0.7885(5) 0.063(2) Uani 0.50 1 d PDU A 1
F2 F 0.8316(11) 0.1322(4) 0.8068(3) 0.0563(16) Uani 0.50 1 d PDU A 1
F3 F 0.8580(17) 0.2275(7) 0.8929(3) 0.0368(15) Uani 0.50 1 d PDU A 1
F4 F 1.0829(11) 0.1917(8) 0.8299(8) 0.0301(18) Uani 0.50 1 d PDU A 1
B1' B 0.9191(10) 0.2116(5) 0.8234(4) 0.0274(16) Uani 0.50 1 d PDU B 2
F1' F 0.9194(10) 0.2951(4) 0.7952(4) 0.0403(14) Uani 0.50 1 d PDU B 2
F2' F 0.8414(11) 0.1541(4) 0.7811(3) 0.0564(16) Uani 0.50 1 d PDU B 2
F3' F 0.8333(17) 0.2178(7) 0.8832(3) 0.044(2) Uani 0.50 1 d PDU B 2
F4' F 1.0813(10) 0.1852(8) 0.8347(8) 0.0290(18) Uani 0.50 1 d PDU B 2

loop_
_atom_site_aniso_label
_atom_site_aniso_U_11
_atom_site_aniso_U_22
_atom_site_aniso_U_33
_atom_site_aniso_U_23
_atom_site_aniso_U_13
_atom_site_aniso_U_12
Ni1 0.01715(13) 0.01307(9) 0.01324(10) -0.00156(8) 0.00197(9) 0.00244(9)
P1 0.0146(3) 0.01292(18) 0.01156(18) -0.00032(14) 0.00012(17) 0.00059(17)
P2 0.0175(3) 0.01267(17) 0.01138(19) -0.00010(14) 0.00073(17) 0.00084(18)
N1 0.0162(9) 0.0147(6) 0.0110(7) -0.0022(5) 0.0001(6) 0.0023(6)
O1 0.0260(9) 0.0196(6) 0.0217(7) -0.0005(5) 0.0019(6) 0.0099(6)
O2 0.0223(8) 0.0208(6) 0.0169(6) -0.0037(5) 0.0041(5) 0.0017(5)
C1 0.0430(17) 0.0265(10) 0.0487(15) 0.0017(10) 0.0002(12) 0.0201(11)
C2 0.0188(11) 0.0175(7) 0.0345(11) -0.0033(8) 0.0042(10) 0.0012(7)
C3 0.0200(11) 0.0186(8) 0.0305(11) -0.0106(7) 0.0079(9) 0.0004(8)
C4 0.0192(11) 0.0230(8) 0.0225(10) -0.0098(7) 0.0071(8) -0.0073(8)
C5 0.0357(15) 0.0363(11) 0.0245(11) -0.0099(9) 0.0131(10) -0.0002(10)
C6 0.0158(11) 0.0200(7) 0.0188(8) -0.0020(6) -0.0024(7) -0.0018(8)
C7 0.0181(12) 0.0333(11) 0.0323(11) -0.0050(9) -0.0031(9) 0.0012(9)
C8 0.0231(12) 0.0261(9) 0.0242(10) 0.0016(7) -0.0007(9) -0.0101(9)
C9 0.0241(12) 0.0221(8) 0.0192(9) -0.0042(6) -0.0040(8) -0.0013(8)
C10 0.0242(12) 0.0158(8) 0.0134(8) 0.0016(6) 0.0004(7) -0.0006(7)
C11 0.0186(11) 0.0246(8) 0.0185(9) 0.0048(7) 0.0039(8) 0.0003(8)
C12 0.0471(16) 0.0246(9) 0.0190(10) 0.0018(7) 0.0014(10) -0.0140(10)
C13 0.0293(13) 0.0223(8) 0.0165(8) 0.0038(6) 0.0025(8) 0.0074(9)
C14 0.0378(14) 0.0181(8) 0.0180(9) 0.0046(6) 0.0007(9) -0.0050(9)
C15 0.0214(11) 0.0224(8) 0.0166(8) -0.0015(7) -0.0045(7) 0.0025(8)
C16 0.0285(14) 0.0395(11) 0.0269(10) 0.0019(9) -0.0069(9) -0.0135(10)
C17 0.0349(15) 0.0327(10) 0.0168(9) -0.0051(7) -0.0064(9) 0.0017(10)
C18 0.0278(14) 0.0383(12) 0.0352(12) -0.0054(9) -0.0077(11) 0.0140(11)
B1 0.031(4) 0.030(3) 0.040(3) -0.013(3) -0.010(3) 0.012(3)
F1 0.071(5) 0.064(4) 0.055(3) 0.007(3) -0.016(3) 0.031(3)
F2 0.037(3) 0.053(3) 0.079(4) -0.038(3) -0.016(3) -0.001(2)
F3 0.031(4) 0.040(3) 0.040(2) -0.0156(17) -0.0021(19) 0.011(2)
F4 0.026(3) 0.036(3) 0.028(4) -0.010(3) -0.006(2) 0.004(2)
B1' 0.025(3) 0.026(3) 0.031(3) -0.013(2) -0.002(3) 0.008(3)
F1' 0.046(4) 0.0328(18) 0.042(2) 0.0016(15) 0.011(3) 0.0189(19)
F2' 0.034(2) 0.066(3) 0.070(4) -0.036(3) -0.018(3) -0.003(3)
F3' 0.037(4) 0.044(3) 0.050(3) -0.006(2) 0.015(3) 0.005(2)
F4' 0.022(3) 0.038(3) 0.028(3) -0.008(2) -0.003(2) 0.012(2)

loop_
_atom_type_symbol
_atom_type_description
_atom_type_scat_dispersion_real
_atom_type_scat_dispersion_imag
_atom_type_scat_source
C C 0.0033 0.0016 'International Tables Vol C Tables 4.2.6.8 and 6.1.1.4'
H H 0.0000 0.0000 'International Tables Vol C Tables 4.2.6.8 and 6.1.1.4'
B B 0.0013 0.0007 'International Tables Vol C Tables 4.2.6.8 and 6.1.1.4'
O O 0.0106 0.0060 'International Tables Vol C Tables 4.2.6.8 and 6.1.1.4'
F F 0.0171 0.0103 'International Tables Vol C Tables 4.2.6.8 and 6.1.1.4'
P P 0.1023 0.0942 'International Tables Vol C Tables 4.2.6.8 and 6.1.1.4'
Ni Ni 0.3393 1.1124 'International Tables Vol C Tables 4.2.6.8 and 6.1.1.4'
N N 0.0061 0.0033 'International Tables Vol C Tables 4.2.6.8 and 6.1.1.4'

loop_
_geom_angle_atom_site_label_1
_geom_angle_atom_site_label_2
_geom_angle_atom_site_label_3
_geom_angle
O1 Ni1 O2 95.58(6)
O1 Ni1 P2 166.25(5)
O2 Ni1 P2 96.60(5)
O1 Ni1 P1 95.01(5)
O2 Ni1 P1 168.47(4)
P2 Ni1 P1 73.446(18)
N1 P1 C10 108.50(9)
N1 P1 C6 108.59(8)
C10 P1 C6 112.81(9)
N1 P1 Ni1 92.71(5)
C10 P1 Ni1 117.95(6)
C6 P1 Ni1 113.90(7)
N1 P1 P2 40.06(5)
C10 P1 P2 128.61(7)
C6 P1 P2 115.89(6)
Ni1 P1 P2 53.098(15)
N1 P2 C14 110.35(9)
N1 P2 C15 109.68(9)
C14 P2 C15 104.52(10)
N1 P2 Ni1 93.22(6)
C14 P2 Ni1 119.84(9)
C15 P2 Ni1 118.49(6)
N1 P2 P1 40.21(6)
C14 P2 P1 121.78(8)
C15 P2 P1 130.28(7)
Ni1 P2 P1 53.455(16)
P2 N1 P1 99.73(8)
C2 O1 Ni1 124.93(14)
C4 O2 Ni1 125.10(13)
O1 C2 C3 125.17(19)
O1 C2 C1 114.3(2)
C3 C2 C1 120.54(19)
C2 C3 C4 123.82(18)
O2 C4 C3 124.83(18)
O2 C4 C5 114.13(19)
C3 C4 C5 121.04(19)
C9 C6 C7 111.19(17)
C9 C6 C8 107.83(15)
C7 C6 C8 107.97(18)
C9 C6 P1 113.03(15)
C7 C6 P1 109.72(13)
C8 C6 P1 106.87(14)
C11 C10 C13 111.74(15)
C11 C10 C12 108.98(19)
C13 C10 C12 107.78(16)
C11 C10 P1 110.54(12)
C13 C10 P1 110.27(15)
C12 C10 P1 107.38(13)
C16 C15 C17 109.72(17)
C16 C15 C18 110.1(2)
C17 C15 C18 110.08(17)
C16 C15 P2 109.70(14)
C17 C15 P2 107.79(15)
C18 C15 P2 109.40(15)
F2 B1 F4 110.3(4)
F2 B1 F1 109.7(5)
F4 B1 F1 109.3(5)
F2 B1 F3 110.5(5)
F4 B1 F3 110.1(5)
F1 B1 F3 106.8(4)
F2' B1' F4' 110.2(4)
F2' B1' F3' 110.8(5)
F4' B1' F3' 110.2(5)
F2' B1' F1' 109.3(4)
F4' B1' F1' 109.3(5)
F3' B1' F1' 106.9(4)

loop_
_geom_bond_atom_site_label_1
_geom_bond_atom_site_label_2
_geom_bond_distance
Ni1 O1 1.8639(14)
Ni1 O2 1.8704(13)
Ni1 P2 2.1520(5)
Ni1 P1 2.1621(5)
P1 N1 1.6897(17)
P1 C10 1.8601(19)
P1 C6 1.870(2)
P1 P2 2.5796(6)
P2 N1 1.6844(15)
P2 C14 1.8040(19)
P2 C15 1.845(2)
O1 C2 1.278(2)
O2 C4 1.278(2)
C1 C2 1.500(3)
C2 C3 1.389(3)
C3 C4 1.390(3)
C4 C5 1.504(3)
C6 C9 1.532(3)
C6 C7 1.536(3)
C6 C8 1.543(3)
C10 C11 1.531(3)
C10 C13 1.534(3)
C10 C12 1.537(3)
C15 C16 1.521(3)
C15 C17 1.533(3)
C15 C18 1.535(3)
B1 F2 1.375(4)
B1 F4 1.385(5)
B1 F1 1.395(5)
B1 F3 1.394(5)
B1' F2' 1.374(4)
B1' F4' 1.385(4)
B1' F3' 1.392(5)
B1' F1' 1.396(5)

loop_
_geom_torsion_atom_site_label_1
_geom_torsion_atom_site_label_2
_geom_torsion_atom_site_label_3
_geom_torsion_atom_site_label_4
_geom_torsion
O1 Ni1 P1 N1 166.00(7)
O2 Ni1 P1 N1 -37.3(3)
P2 Ni1 P1 N1 -6.39(6)
O1 Ni1 P1 C10 53.38(10)
O2 Ni1 P1 C10 -150.0(3)
P2 Ni1 P1 C10 -119.01(8)
O1 Ni1 P1 C6 -82.27(8)
O2 Ni1 P1 C6 74.4(3)
P2 Ni1 P1 C6 105.34(7)
O1 Ni1 P1 P2 172.39(5)
O2 Ni1 P1 P2 -30.9(2)
O1 Ni1 P2 N1 -27.3(2)
O2 Ni1 P2 N1 -179.53(7)
P1 Ni1 P2 N1 6.41(6)
O1 Ni1 P2 C14 -143.0(2)
O2 Ni1 P2 C14 64.76(9)
P1 Ni1 P2 C14 -109.30(8)
O1 Ni1 P2 C15 87.2(2)
O2 Ni1 P2 C15 -65.05(9)
P1 Ni1 P2 C15 120.89(8)
O1 Ni1 P2 P1 -33.7(2)
O2 Ni1 P2 P1 174.06(5)
C10 P1 P2 N1 -71.41(11)
C6 P1 P2 N1 88.48(11)
Ni1 P1 P2 N1 -170.06(9)
N1 P1 P2 C14 -84.31(13)
C10 P1 P2 C14 -155.72(12)
C6 P1 P2 C14 4.17(12)
Ni1 P1 P2 C14 105.63(9)
N1 P1 P2 C15 71.42(12)
C10 P1 P2 C15 0.01(12)
C6 P1 P2 C15 159.90(11)
Ni1 P1 P2 C15 -98.64(9)
N1 P1 P2 Ni1 170.06(9)
C10 P1 P2 Ni1 98.65(8)
C6 P1 P2 Ni1 -101.46(7)
C14 P2 N1 P1 115.55(11)
C15 P2 N1 P1 -129.83(9)
Ni1 P2 N1 P1 -7.99(7)
C10 P1 N1 P2 128.65(8)
C6 P1 N1 P2 -108.41(9)
Ni1 P1 N1 P2 7.94(7)
O2 Ni1 O1 C2 5.84(18)
P2 Ni1 O1 C2 -146.44(17)
P1 Ni1 O1 C2 -178.73(16)
O1 Ni1 O2 C4 0.62(17)
P2 Ni1 O2 C4 174.24(15)
P1 Ni1 O2 C4 -156.01(19)
Ni1 O1 C2 C3 -7.4(3)
Ni1 O1 C2 C1 174.44(16)
O1 C2 C3 C4 1.4(4)
C1 C2 C3 C4 179.5(2)
Ni1 O2 C4 C3 -6.0(3)
Ni1 O2 C4 C5 174.26(14)
C2 C3 C4 O2 5.8(4)
C2 C3 C4 C5 -174.4(2)
N1 P1 C6 C9 -73.28(15)
C10 P1 C6 C9 47.03(16)
Ni1 P1 C6 C9 -175.03(11)
P2 P1 C6 C9 -116.03(13)
N1 P1 C6 C7 162.00(13)
C10 P1 C6 C7 -77.69(16)
Ni1 P1 C6 C7 60.25(15)
P2 P1 C6 C7 119.26(13)
N1 P1 C6 C8 45.18(16)
C10 P1 C6 C8 165.49(14)
Ni1 P1 C6 C8 -56.57(15)
P2 P1 C6 C8 2.44(16)
N1 P1 C10 C11 44.04(16)
C6 P1 C10 C11 -76.32(16)
Ni1 P1 C10 C11 147.57(12)
P2 P1 C10 C11 84.07(14)
N1 P1 C10 C13 168.09(12)
C6 P1 C10 C13 47.73(15)
Ni1 P1 C10 C13 -88.38(13)
P2 P1 C10 C13 -151.88(10)
N1 P1 C10 C12 -74.73(16)
C6 P1 C10 C12 164.91(15)
Ni1 P1 C10 C12 28.80(17)
P2 P1 C10 C12 -34.70(18)
N1 P2 C15 C16 56.23(16)
C14 P2 C15 C16 174.53(15)
Ni1 P2 C15 C16 -48.96(16)
P1 P2 C15 C16 15.69(18)
N1 P2 C15 C17 175.66(13)
C14 P2 C15 C17 -66.04(15)
Ni1 P2 C15 C17 70.47(14)
P1 P2 C15 C17 135.12(11)
N1 P2 C15 C18 -64.65(16)
C14 P2 C15 C18 53.66(17)
Ni1 P2 C15 C18 -169.83(13)
P1 P2 C15 C18 -105.18(15)
